data_4026507
loop_
_publ_author_name
'Suneel P. Singh'
'Alex Michaelides'
'A. Rod Merrill'
'Adrian L. Schwan'

_publ_contact_author_address
;department of chemistry 
university of guelph,
Ontario, canada-N1G2W1
;
_publ_contact_author_email suneelpsingh@gmail.com
_publ_contact_author_fax 1-519-7661499
_publ_contact_author_name 'suneel p singh'
_publ_contact_author_phone '1-519-8244120 X58198'
_publ_section_title
;
 A Microwave-Assisted Synthesis of (S)-N-Protected Homoserine \g-Lactones
 from l-Aspartic Acid
;
_journal_name_full 'Journal of Organic Chemistry'
_journal_page_first 6825
_journal_page_last 6831
_journal_paper_doi 10.1021/jo2008093
_journal_volume 76
_journal_year 2011
_chemical_formula_moiety 'C10 H10 N2 O6 S'
_chemical_formula_sum 'C10 H10 N2 O6 S'
_chemical_formula_weight 286.27
_chemical_name_systematic
; 
 ? 
;
_space_group_IT_number 19
_symmetry_cell_setting orthorhombic
_symmetry_space_group_name_Hall 'P 2ac 2ab'
_symmetry_space_group_name_H-M 'P 21 21 21'
_atom_sites_solution_hydrogens geom
_atom_sites_solution_primary direct
_atom_sites_solution_secondary difmap
_audit_creation_method SHELXL-97
_cell_angle_alpha 90.00
_cell_angle_beta 90.00
_cell_angle_gamma 90.00
_cell_formula_units_Z 4
_cell_length_a 7.6599(15)
_cell_length_b 9.3279(19)
_cell_length_c 16.515(3)
_cell_measurement_temperature 150(1)
_cell_volume 1180.0(4)
_computing_cell_refinement 'Bruker XSCANS'
_computing_data_collection 'Bruker XSCANS'
_computing_data_reduction 'Bruker SHELXTL'
_computing_molecular_graphics 'Bruker SHELXTL'
_computing_publication_material 'Bruker SHELXTL'
_computing_structure_refinement 'SHELXL-97 (Sheldrick, 1997)'
_computing_structure_solution 'SHELXS-97 (Sheldrick, 1990)'
_diffrn_ambient_temperature 150(1)
_diffrn_measured_fraction_theta_full 0.988
_diffrn_measured_fraction_theta_max 0.988
_diffrn_measurement_device_type 'Bruker P4'
_diffrn_measurement_method '\w scans'
_diffrn_radiation_monochromator graphite
_diffrn_radiation_source 'fine-focus sealed tube'
_diffrn_radiation_type MoK\a
_diffrn_radiation_wavelength 0.71073
_diffrn_reflns_av_R_equivalents 0.0340
_diffrn_reflns_av_sigmaI/netI 0.0409
_diffrn_reflns_limit_h_max 9
_diffrn_reflns_limit_h_min -9
_diffrn_reflns_limit_k_max 11
_diffrn_reflns_limit_k_min -11
_diffrn_reflns_limit_l_max 19
_diffrn_reflns_limit_l_min -19
_diffrn_reflns_number 4943
_diffrn_reflns_theta_full 25.49
_diffrn_reflns_theta_max 25.49
_diffrn_reflns_theta_min 2.93
_exptl_absorpt_coefficient_mu 0.301
_exptl_absorpt_correction_type none
_exptl_crystal_colour colorless
_exptl_crystal_density_diffrn 1.611
_exptl_crystal_description block
_exptl_crystal_F_000 592
_exptl_crystal_size_max 0.36
_exptl_crystal_size_mid 0.32
_exptl_crystal_size_min 0.28
_refine_diff_density_max 0.202
_refine_diff_density_min -0.233
_refine_diff_density_rms 0.046
_refine_ls_abs_structure_details 'Flack H D (1983), Acta Cryst. A39, 876-881'
_refine_ls_abs_structure_Flack -0.10(9)
_refine_ls_extinction_method none
_refine_ls_goodness_of_fit_ref 1.101
_refine_ls_hydrogen_treatment mixed
_refine_ls_matrix_type full
_refine_ls_number_parameters 212
_refine_ls_number_reflns 2199
_refine_ls_number_restraints 0
_refine_ls_restrained_S_all 1.101
_refine_ls_R_factor_all 0.0422
_refine_ls_R_factor_gt 0.0346
_refine_ls_shift/su_max 0.000
_refine_ls_shift/su_mean 0.000
_refine_ls_structure_factor_coef Fsqd
_refine_ls_weighting_details 'calc w=1/[\s^2^(Fo^2^)+(0.0443P)^2^+0.2043P] where P=(Fo^2^+2Fc^2^)/3'
_refine_ls_weighting_scheme calc
_refine_ls_wR_factor_gt 0.0817
_refine_ls_wR_factor_ref 0.0867
_reflns_number_gt 1971
_reflns_number_total 2199
_reflns_threshold_expression >2sigma(I)
_cod_data_source_file jo2008093_si_002.cif
_cod_data_source_block k1101
_cod_database_code 4026507

loop_
_symmetry_equiv_pos_as_xyz
'x, y, z'
'-x+1/2, -y, z+1/2'
'-x, y+1/2, -z+1/2'
'x+1/2, -y+1/2, -z'

loop_
_atom_site_label
_atom_site_type_symbol
_atom_site_fract_x
_atom_site_fract_y
_atom_site_fract_z
_atom_site_U_iso_or_equiv
_atom_site_adp_type
_atom_site_occupancy
_atom_site_symmetry_multiplicity
_atom_site_calc_flag
S1 S 0.05551(8) 0.40518(6) 0.91281(3) 0.02858(17) Uani 1 1 d
O1 O 0.2270(3) 0.1046(2) 0.78324(12) 0.0439(5) Uani 1 1 d
O2 O 0.5054(3) 0.1600(2) 0.76085(12) 0.0386(5) Uani 1 1 d
O3 O -0.0203(2) 0.39912(19) 0.83402(11) 0.0380(4) Uani 1 1 d
O4 O -0.0389(2) 0.35241(18) 0.98136(10) 0.0344(4) Uani 1 1 d
O5 O 0.2567(3) 0.4484(2) 1.06770(11) 0.0382(5) Uani 1 1 d
O6 O 0.1484(3) 0.6149(2) 1.14315(12) 0.0565(6) Uani 1 1 d
N1 N 0.2389(3) 0.3225(2) 0.90889(13) 0.0315(5) Uani 1 1 d
N2 N 0.1831(3) 0.5641(2) 1.07700(13) 0.0356(5) Uani 1 1 d
C1 C 0.3475(3) 0.1852(3) 0.79198(16) 0.0313(6) Uani 1 1 d
C2 C 0.3493(3) 0.3280(3) 0.83727(14) 0.0274(5) Uani 1 1 d
C3 C 0.5434(4) 0.3522(3) 0.85286(16) 0.0325(6) Uani 1 1 d
C4 C 0.6264(4) 0.2749(3) 0.78207(18) 0.0374(6) Uani 1 1 d
C5 C 0.0952(3) 0.5919(3) 0.93083(14) 0.0280(5) Uani 1 1 d
C6 C 0.1440(3) 0.6518(3) 1.00564(15) 0.0297(6) Uani 1 1 d
C7 C 0.1595(4) 0.7987(3) 1.01477(18) 0.0375(6) Uani 1 1 d
C8 C 0.1307(4) 0.8890(3) 0.94974(19) 0.0414(7) Uani 1 1 d
C9 C 0.0810(4) 0.8314(3) 0.87613(17) 0.0381(6) Uani 1 1 d
C10 C 0.0619(3) 0.6846(3) 0.86678(15) 0.0319(5) Uani 1 1 d
H1 H 0.285(4) 0.302(3) 0.955(2) 0.046(9) Uiso 1 1 d
H2 H 0.307(3) 0.399(3) 0.8000(16) 0.028(7) Uiso 1 1 d
H3A H 0.588(3) 0.304(3) 0.9091(16) 0.032(7) Uiso 1 1 d
H3B H 0.580(3) 0.451(3) 0.8536(14) 0.027(6) Uiso 1 1 d
H4A H 0.741(4) 0.230(3) 0.7956(16) 0.030(7) Uiso 1 1 d
H4B H 0.637(4) 0.338(3) 0.7346(17) 0.036(7) Uiso 1 1 d
H7 H 0.191(4) 0.840(3) 1.068(2) 0.054(9) Uiso 1 1 d
H8 H 0.138(4) 0.991(4) 0.9576(19) 0.056(10) Uiso 1 1 d
H9 H 0.060(3) 0.899(3) 0.8320(15) 0.034(7) Uiso 1 1 d
H10 H 0.028(4) 0.642(3) 0.8169(19) 0.044(8) Uiso 1 1 d

loop_
_atom_site_aniso_label
_atom_site_aniso_U_11
_atom_site_aniso_U_22
_atom_site_aniso_U_33
_atom_site_aniso_U_23
_atom_site_aniso_U_13
_atom_site_aniso_U_12
S1 0.0270(3) 0.0292(3) 0.0296(3) 0.0022(2) -0.0032(3) -0.0019(3)
O1 0.0419(11) 0.0345(10) 0.0553(12) -0.0061(10) -0.0037(9) -0.0101(10)
O2 0.0400(10) 0.0334(9) 0.0423(10) -0.0074(8) 0.0036(9) -0.0006(8)
O3 0.0394(10) 0.0387(9) 0.0361(9) 0.0001(8) -0.0136(8) -0.0013(9)
O4 0.0302(9) 0.0349(9) 0.0382(10) 0.0076(7) 0.0039(8) -0.0066(8)
O5 0.0456(10) 0.0354(11) 0.0335(10) 0.0032(8) -0.0046(9) 0.0013(9)
O6 0.0772(15) 0.0620(14) 0.0303(10) -0.0055(10) 0.0092(11) 0.0047(13)
N1 0.0345(11) 0.0366(12) 0.0235(11) 0.0044(10) -0.0019(10) 0.0039(10)
N2 0.0358(11) 0.0425(14) 0.0286(11) 0.0001(10) 0.0020(9) -0.0026(10)
C1 0.0356(15) 0.0274(14) 0.0310(13) 0.0002(11) -0.0018(12) -0.0033(12)
C2 0.0333(13) 0.0245(13) 0.0244(12) 0.0012(10) -0.0010(11) -0.0009(11)
C3 0.0356(14) 0.0295(13) 0.0324(13) -0.0032(10) -0.0010(13) -0.0083(12)
C4 0.0347(15) 0.0391(16) 0.0385(15) 0.0008(13) 0.0019(13) -0.0055(13)
C5 0.0233(11) 0.0282(12) 0.0324(12) 0.0019(10) 0.0029(10) -0.0008(10)
C6 0.0266(13) 0.0336(13) 0.0288(13) -0.0019(10) 0.0014(11) -0.0014(11)
C7 0.0332(14) 0.0349(15) 0.0444(16) -0.0086(12) 0.0030(13) -0.0010(12)
C8 0.0360(14) 0.0292(16) 0.0591(18) -0.0021(14) 0.0053(14) 0.0007(12)
C9 0.0317(14) 0.0333(14) 0.0493(16) 0.0113(12) 0.0067(13) 0.0012(12)
C10 0.0256(12) 0.0365(14) 0.0336(13) 0.0047(11) 0.0024(12) 0.0034(12)

loop_
_atom_type_symbol
_atom_type_description
_atom_type_scat_dispersion_real
_atom_type_scat_dispersion_imag
_atom_type_scat_source
C C 0.0033 0.0016 'International Tables Vol C Tables 4.2.6.8 and 6.1.1.4'
H H 0.0000 0.0000 'International Tables Vol C Tables 4.2.6.8 and 6.1.1.4'
N N 0.0061 0.0033 'International Tables Vol C Tables 4.2.6.8 and 6.1.1.4'
O O 0.0106 0.0060 'International Tables Vol C Tables 4.2.6.8 and 6.1.1.4'
S S 0.1246 0.1234 'International Tables Vol C Tables 4.2.6.8 and 6.1.1.4'

loop_
_geom_angle_atom_site_label_1
_geom_angle_atom_site_label_2
_geom_angle_atom_site_label_3
_geom_angle
O3 S1 O4 120.15(11)
O3 S1 N1 107.50(12)
O4 S1 N1 108.03(11)
O3 S1 C5 105.02(11)
O4 S1 C5 106.78(11)
N1 S1 C5 108.98(11)
C1 O2 C4 110.7(2)
C2 N1 S1 121.69(18)
C2 N1 H1 119(2)
S1 N1 H1 115(2)
O6 N2 O5 123.6(2)
O6 N2 C6 117.3(2)
O5 N2 C6 119.0(2)
O1 C1 O2 122.7(2)
O1 C1 C2 127.8(2)
O2 C1 C2 109.5(2)
N1 C2 C3 115.8(2)
N1 C2 C1 111.2(2)
C3 C2 C1 102.8(2)
N1 C2 H2 110.6(15)
C3 C2 H2 109.3(15)
C1 C2 H2 106.5(16)
C4 C3 C2 102.0(2)
C4 C3 H3A 109.3(14)
C2 C3 H3A 112.9(14)
C4 C3 H3B 110.2(15)
C2 C3 H3B 115.1(16)
H3A C3 H3B 107(2)
O2 C4 C3 105.6(2)
O2 C4 H4A 108.0(16)
C3 C4 H4A 113.3(16)
O2 C4 H4B 107.4(16)
C3 C4 H4B 111.5(16)
H4A C4 H4B 111(2)
C10 C5 C6 118.0(2)
C10 C5 S1 116.56(19)
C6 C5 S1 125.24(19)
C7 C6 C5 120.8(2)
C7 C6 N2 116.6(2)
C5 C6 N2 122.6(2)
C8 C7 C6 120.3(3)
C8 C7 H7 119.8(18)
C6 C7 H7 119.9(18)
C7 C8 C9 119.4(3)
C7 C8 H8 119.2(19)
C9 C8 H8 121.3(19)
C8 C9 C10 120.7(3)
C8 C9 H9 116.9(15)
C10 C9 H9 122.4(15)
C9 C10 C5 120.7(3)
C9 C10 H10 122.5(17)
C5 C10 H10 116.8(17)

loop_
_geom_bond_atom_site_label_1
_geom_bond_atom_site_label_2
_geom_bond_distance
S1 O3 1.4261(18)
S1 O4 1.4309(17)
S1 N1 1.604(2)
S1 C5 1.793(3)
O1 C1 1.199(3)
O2 C1 1.335(3)
O2 C4 1.459(3)
O5 N2 1.228(3)
O6 N2 1.220(3)
N1 C2 1.455(3)
N1 H1 0.86(3)
N2 C6 1.466(3)
C1 C2 1.527(4)
C2 C3 1.526(4)
C2 H2 0.96(3)
C3 C4 1.514(4)
C3 H3A 1.09(3)
C3 H3B 0.96(3)
C4 H4A 1.00(3)
C4 H4B 0.98(3)
C5 C10 1.390(3)
C5 C6 1.407(3)
C6 C7 1.384(4)
C7 C8 1.382(4)
C7 H7 0.99(3)
C8 C9 1.382(4)
C8 H8 0.96(4)
C9 C10 1.386(4)
C9 H9 0.98(3)
C10 H10 0.95(3)

loop_
_geom_torsion_atom_site_label_1
_geom_torsion_atom_site_label_2
_geom_torsion_atom_site_label_3
_geom_torsion_atom_site_label_4
_geom_torsion
O3 S1 N1 C2 35.4(2)
O4 S1 N1 C2 166.43(19)
C5 S1 N1 C2 -77.9(2)
C4 O2 C1 O1 -179.2(3)
C4 O2 C1 C2 1.3(3)
S1 N1 C2 C3 135.5(2)
S1 N1 C2 C1 -107.7(2)
O1 C1 C2 N1 36.3(4)
O2 C1 C2 N1 -144.2(2)
O1 C1 C2 C3 160.8(3)
O2 C1 C2 C3 -19.7(3)
N1 C2 C3 C4 150.3(2)
C1 C2 C3 C4 28.8(3)
C1 O2 C4 C3 18.0(3)
C2 C3 C4 O2 -29.0(3)
O3 S1 C5 C10 -5.3(2)
O4 S1 C5 C10 -133.93(19)
N1 S1 C5 C10 109.6(2)
O3 S1 C5 C6 169.6(2)
O4 S1 C5 C6 41.0(2)
N1 S1 C5 C6 -75.5(2)
C10 C5 C6 C7 -0.5(4)
S1 C5 C6 C7 -175.3(2)
C10 C5 C6 N2 -179.6(2)
S1 C5 C6 N2 5.5(3)
O6 N2 C6 C7 32.6(3)
O5 N2 C6 C7 -143.4(2)
O6 N2 C6 C5 -148.2(3)
O5 N2 C6 C5 35.8(3)
C5 C6 C7 C8 -1.4(4)
N2 C6 C7 C8 177.8(2)
C6 C7 C8 C9 2.0(4)
C7 C8 C9 C10 -0.8(4)
C8 C9 C10 C5 -1.1(4)
C6 C5 C10 C9 1.7(4)
S1 C5 C10 C9 177.0(2)
